data_8106078
loop_
_publ_author_name
'Yu, Yuanyuan'

_publ_section_title
;
 Crystal structural of
 2-amino-4-(4-methoxyphenyl)-3-cyano-7,7-dimethyl-5-oxo-4H-5,6,7,8-tetrahydrobenzo[b]pyran,
 C19H20N2O3
;
_journal_issue 1
_journal_name_full 'Zeitschrift f\"ur Kristallographie - New Crystal Structures'
_journal_page_first 145
_journal_page_last 146
_journal_paper_doi 10.1515/ncrs-2017-0231
_journal_volume 233
_journal_year 2018
_chemical_formula_moiety 'C19 H20 N2 O3'
_chemical_formula_sum 'C19 H20 N2 O3'
_chemical_formula_weight 324.37
_space_group_IT_number 15
_space_group_name_Hall '-C 2yc'
_space_group_name_H-M_alt 'C 1 2/c 1'
_symmetry_cell_setting monoclinic
_symmetry_space_group_name_Hall '-C 2yc'
_symmetry_space_group_name_H-M 'C 1 2/c 1'
_atom_sites_solution_hydrogens geom
_atom_sites_solution_primary direct
_atom_sites_solution_secondary difmap
_cell_angle_alpha 90.00
_cell_angle_beta 112.591(3)
_cell_angle_gamma 90.00
_cell_formula_units_Z 16
_cell_length_a 30.474(9)
_cell_length_b 9.331(2)
_cell_length_c 26.269(7)
_cell_measurement_reflns_used 8136
_cell_measurement_temperature 293(2)
_cell_measurement_theta_max 27.5283
_cell_measurement_theta_min 2.2993
_cell_volume 6897(3)
_computing_cell_refinement 'Bruker XSCANS'
_computing_data_collection 'Bruker XSCANS'
_computing_data_reduction 'Bruker SHELXTL'
_computing_molecular_graphics 'Bruker SHELXTL'
_computing_publication_material 'Bruker SHELXTL'
_computing_structure_refinement 'SHELXL-97 (Sheldrick, 1997)'
_computing_structure_solution 'SHELXS-97 (Sheldrick, 1990)'
_diffrn_ambient_temperature 293(2)
_diffrn_measured_fraction_theta_full 0.987
_diffrn_measured_fraction_theta_max 0.987
_diffrn_measurement_device_type 'Bruker P4'
_diffrn_measurement_method '\w scans'
_diffrn_radiation_monochromator graphite
_diffrn_radiation_source 'fine-focus sealed tube'
_diffrn_radiation_type MoK\a
_diffrn_radiation_wavelength 0.71073
_diffrn_reflns_av_R_equivalents 0.0225
_diffrn_reflns_av_sigmaI/netI 0.0287
_diffrn_reflns_limit_h_max 36
_diffrn_reflns_limit_h_min -36
_diffrn_reflns_limit_k_max 10
_diffrn_reflns_limit_k_min -10
_diffrn_reflns_limit_l_max 31
_diffrn_reflns_limit_l_min -31
_diffrn_reflns_number 20997
_diffrn_reflns_theta_full 25.00
_diffrn_reflns_theta_max 25.00
_diffrn_reflns_theta_min 2.30
_diffrn_standards_decay_% 0
_diffrn_standards_interval_count 0
_diffrn_standards_interval_time none
_diffrn_standards_number none
_exptl_absorpt_coefficient_mu 0.085
_exptl_absorpt_correction_T_max 1.0000
_exptl_absorpt_correction_T_min 0.0000
_exptl_absorpt_correction_type multi-scan
_exptl_absorpt_process_details crystalclear
_exptl_crystal_colour Colorless
_exptl_crystal_density_diffrn 1.250
_exptl_crystal_density_method 'not measured'
_exptl_crystal_description Prism
_exptl_crystal_F_000 2752
_exptl_crystal_size_max 0.2000
_exptl_crystal_size_mid 0.2000
_exptl_crystal_size_min 0.2000
_refine_diff_density_max 0.411
_refine_diff_density_min -0.407
_refine_diff_density_rms 0.175
_refine_ls_extinction_coef 0.0092(6)
_refine_ls_extinction_expression Fc^*^=kFc[1+0.001xFc^2^\l^3^/sin(2\q)]^-1/4^
_refine_ls_extinction_method SHELXL
_refine_ls_goodness_of_fit_ref 1.066
_refine_ls_hydrogen_treatment mixed
_refine_ls_matrix_type full
_refine_ls_number_parameters 434
_refine_ls_number_reflns 5987
_refine_ls_number_restraints 0
_refine_ls_restrained_S_all 1.066
_refine_ls_R_factor_all 0.0585
_refine_ls_R_factor_gt 0.0462
_refine_ls_shift/su_max 0.000
_refine_ls_shift/su_mean 0.000
_refine_ls_structure_factor_coef Fsqd
_refine_ls_weighting_details 'calc w=1/[\s^2^(Fo^2^)+(0.0816P)^2^+2.4177P] where P=(Fo^2^+2Fc^2^)/3'
_refine_ls_weighting_scheme calc
_refine_ls_wR_factor_gt 0.1227
_refine_ls_wR_factor_ref 0.1379
_reflns_number_gt 5246
_reflns_number_total 5987
_reflns_threshold_expression >2sigma(I)
_cod_data_source_file suppl_ncrs-2017-0231_suppl.cif
_cod_data_source_block a
_cod_original_sg_symbol_Hall '-C 2yc '
_cod_original_sg_symbol_H-M C2/c
_cod_database_code 8106078

loop_
_symmetry_equiv_pos_as_xyz
'x, y, z'
'-x, y, -z+1/2'
'x+1/2, y+1/2, z'
'-x+1/2, y+1/2, -z+1/2'
'-x, -y, -z'
'x, -y, z-1/2'
'-x+1/2, -y+1/2, -z'
'x+1/2, -y+1/2, z-1/2'

loop_
_atom_site_label
_atom_site_type_symbol
_atom_site_fract_x
_atom_site_fract_y
_atom_site_fract_z
_atom_site_U_iso_or_equiv
_atom_site_adp_type
_atom_site_occupancy
_atom_site_symmetry_multiplicity
_atom_site_calc_flag
_atom_site_refinement_flags
_atom_site_disorder_assembly
_atom_site_disorder_group
C1 C -0.14809(5) 1.02297(16) 0.17399(6) 0.0381(3) Uani 1 1 d . . .
C2 C -0.18002(5) 1.06137(16) 0.12390(6) 0.0354(3) Uani 1 1 d . . .
C3 C -0.22547(5) 0.97826(15) 0.09332(5) 0.0356(3) Uani 1 1 d . . .
H3A H -0.2289 0.9673 0.0549 0.043 Uiso 1 1 calc R . .
C4 C -0.22039(5) 0.83177(16) 0.11853(6) 0.0359(3) Uani 1 1 d . . .
C5 C -0.18641(5) 0.79948(16) 0.16732(6) 0.0378(3) Uani 1 1 d . . .
C6 C -0.18050(6) 0.65953(17) 0.19612(7) 0.0449(4) Uani 1 1 d . . .
H6A H -0.1701 0.6763 0.2355 0.054 Uiso 1 1 calc R . .
H6B H -0.1559 0.6050 0.1899 0.054 Uiso 1 1 calc R . .
C7 C -0.22636(6) 0.57136(17) 0.17659(7) 0.0465(4) Uani 1 1 d . . .
C8 C -0.24676(7) 0.57154(18) 0.11336(7) 0.0522(4) Uani 1 1 d . . .
H8A H -0.2257 0.5171 0.1008 0.063 Uiso 1 1 calc R . .
H8B H -0.2773 0.5231 0.1001 0.063 Uiso 1 1 calc R . .
C9 C -0.25327(5) 0.71834(17) 0.08817(6) 0.0411(4) Uani 1 1 d . . .
C10 C -0.17424(5) 1.19432(16) 0.10165(6) 0.0380(3) Uani 1 1 d . . .
C11 C -0.26249(7) 0.6359(2) 0.19723(9) 0.0659(5) Uani 1 1 d . . .
H11A H -0.2699 0.7320 0.1835 0.099 Uiso 1 1 calc R . .
H11B H -0.2494 0.6374 0.2368 0.099 Uiso 1 1 calc R . .
H11C H -0.2909 0.5791 0.1844 0.099 Uiso 1 1 calc R . .
C12 C -0.21415(8) 0.4187(2) 0.19850(8) 0.0674(6) Uani 1 1 d . . .
H12A H -0.1917 0.3782 0.1850 0.101 Uiso 1 1 calc R . .
H12B H -0.2425 0.3616 0.1862 0.101 Uiso 1 1 calc R . .
H12C H -0.2005 0.4205 0.2381 0.101 Uiso 1 1 calc R . .
C13 C -0.26786(5) 1.06294(16) 0.09403(5) 0.0362(3) Uani 1 1 d . . .
C14 C -0.29055(5) 1.15886(18) 0.05198(6) 0.0460(4) Uani 1 1 d . . .
H14A H -0.2824 1.1616 0.0214 0.055 Uiso 1 1 calc R . .
C15 C -0.32516(6) 1.2507(2) 0.05464(7) 0.0554(5) Uani 1 1 d . . .
H15A H -0.3397 1.3152 0.0261 0.067 Uiso 1 1 calc R . .
C16 C -0.33828(5) 1.24758(19) 0.09935(7) 0.0518(4) Uani 1 1 d . . .
C17 C -0.31740(6) 1.14923(18) 0.14079(7) 0.0493(4) Uani 1 1 d . . .
H17A H -0.3269 1.1433 0.1704 0.059 Uiso 1 1 calc R . .
C18 C -0.28222(5) 1.05935(17) 0.13802(6) 0.0436(4) Uani 1 1 d . . .
H18A H -0.2678 0.9947 0.1665 0.052 Uiso 1 1 calc R . .
C19 C -0.38051(8) 1.3629(3) 0.14812(11) 0.0812(7) Uani 1 1 d . . .
H19A H -0.4056 1.4313 0.1420 0.122 Uiso 1 1 calc R . .
H19B H -0.3521 1.3960 0.1773 0.122 Uiso 1 1 calc R . .
H19C H -0.3898 1.2723 0.1582 0.122 Uiso 1 1 calc R . .
C20 C 0.10800(5) 0.67061(15) 0.41374(6) 0.0360(3) Uani 1 1 d . . .
C21 C 0.07336(5) 0.63017(15) 0.36553(5) 0.0352(3) Uani 1 1 d . . .
C22 C 0.02588(5) 0.70811(16) 0.34203(5) 0.0358(3) Uani 1 1 d . . .
H22A H 0.0159 0.7125 0.3019 0.043 Uiso 1 1 calc R . .
C23 C 0.03361(5) 0.85852(16) 0.36377(6) 0.0362(3) Uani 1 1 d . . .
C24 C 0.07000(5) 0.89322(15) 0.41014(6) 0.0366(3) Uani 1 1 d . . .
C25 C 0.07924(6) 1.03556(16) 0.43747(6) 0.0432(4) Uani 1 1 d . . .
H25A H 0.1055 1.0808 0.4314 0.052 Uiso 1 1 calc R . .
H25B H 0.0888 1.0222 0.4769 0.052 Uiso 1 1 calc R . .
C26 C 0.03608(5) 1.13558(16) 0.41659(6) 0.0410(4) Uani 1 1 d . . .
C27 C 0.01303(6) 1.12305(17) 0.35373(7) 0.0467(4) Uani 1 1 d . . .
H27A H -0.0157 1.1803 0.3404 0.056 Uiso 1 1 calc R . .
H27B H 0.0346 1.1624 0.3381 0.056 Uiso 1 1 calc R . .
C28 C 0.00079(5) 0.97200(17) 0.33351(6) 0.0412(4) Uani 1 1 d . . .
C29 C 0.05269(7) 1.28811(18) 0.43382(8) 0.0551(4) Uani 1 1 d . . .
H29A H 0.0260 1.3520 0.4204 0.083 Uiso 1 1 calc R . .
H29B H 0.0756 1.3150 0.4187 0.083 Uiso 1 1 calc R . .
H29C H 0.0670 1.2937 0.4733 0.083 Uiso 1 1 calc R . .
C30 C 0.00003(7) 1.0937(2) 0.44122(9) 0.0639(5) Uani 1 1 d . . .
H30A H -0.0112 0.9982 0.4298 0.096 Uiso 1 1 calc R . .
H30B H -0.0263 1.1592 0.4286 0.096 Uiso 1 1 calc R . .
H30C H 0.0148 1.0973 0.4807 0.096 Uiso 1 1 calc R . .
C31 C 0.07914(5) 0.50469(16) 0.33874(5) 0.0368(3) Uani 1 1 d . . .
C32 C -0.01213(5) 0.62672(15) 0.35475(6) 0.0364(3) Uani 1 1 d . . .
C33 C -0.01510(6) 0.63171(17) 0.40595(6) 0.0432(4) Uani 1 1 d . . .
H33A H 0.0049 0.6934 0.4326 0.052 Uiso 1 1 calc R . .
C34 C -0.04697(6) 0.54737(19) 0.41877(7) 0.0502(4) Uani 1 1 d . . .
H34A H -0.0483 0.5531 0.4535 0.060 Uiso 1 1 calc R . .
C35 C -0.07662(6) 0.45504(19) 0.37961(7) 0.0501(4) Uani 1 1 d . . .
C36 C -0.07495(6) 0.4511(2) 0.32769(7) 0.0552(4) Uani 1 1 d . . .
H36A H -0.0954 0.3911 0.3007 0.066 Uiso 1 1 calc R . .
C37 C -0.04302(6) 0.53591(18) 0.31586(6) 0.0476(4) Uani 1 1 d . . .
H37A H -0.0423 0.5319 0.2808 0.057 Uiso 1 1 calc R . .
C38 C -0.11020(8) 0.3585(3) 0.44067(10) 0.0849(7) Uani 1 1 d . . .
H38A H -0.1353 0.2953 0.4400 0.127 Uiso 1 1 calc R . .
H38B H -0.1162 0.4530 0.4509 0.127 Uiso 1 1 calc R . .
H38C H -0.0804 0.3243 0.4670 0.127 Uiso 1 1 calc R . .
O1 O -0.15176(4) 0.89493(11) 0.19767(4) 0.0470(3) Uani 1 1 d . . .
O2 O -0.28406(4) 0.74220(13) 0.04271(5) 0.0579(3) Uani 1 1 d . . .
O3 O -0.37177(5) 1.34656(16) 0.09906(7) 0.0776(4) Uani 1 1 d . . .
O4 O 0.10456(4) 0.79598(11) 0.43922(4) 0.0435(3) Uani 1 1 d . . .
O5 O -0.03424(4) 0.94284(14) 0.29234(5) 0.0608(4) Uani 1 1 d . . .
O6 O -0.10828(5) 0.36276(16) 0.38775(6) 0.0706(4) Uani 1 1 d . . .
N1 N -0.11059(5) 1.09670(15) 0.20739(6) 0.0540(4) Uani 1 1 d . . .
H1A H -0.1044 1.1799 0.1977 0.065 Uiso 1 1 calc R . .
H1B H -0.0926 1.0611 0.2386 0.065 Uiso 1 1 calc R . .
N2 N -0.17060(5) 1.30126(16) 0.08240(6) 0.0530(4) Uani 1 1 d . . .
N3 N 0.14843(5) 0.60331(15) 0.44313(5) 0.0495(4) Uani 1 1 d . . .
H3B H 0.1551 0.5230 0.4318 0.059 Uiso 1 1 calc R . .
H3C H 0.1678 0.6402 0.4734 0.059 Uiso 1 1 calc R . .
N4 N 0.08292(5) 0.40415(15) 0.31550(5) 0.0513(4) Uani 1 1 d . . .

loop_
_atom_site_aniso_label
_atom_site_aniso_U_11
_atom_site_aniso_U_22
_atom_site_aniso_U_33
_atom_site_aniso_U_23
_atom_site_aniso_U_13
_atom_site_aniso_U_12
C1 0.0344(7) 0.0331(8) 0.0420(8) 0.0068(6) 0.0094(6) -0.0024(6)
C2 0.0325(7) 0.0339(8) 0.0372(7) 0.0061(6) 0.0104(6) -0.0016(6)
C3 0.0358(7) 0.0346(8) 0.0315(7) 0.0032(6) 0.0076(6) -0.0030(6)
C4 0.0352(7) 0.0329(8) 0.0378(7) 0.0023(6) 0.0120(6) 0.0001(6)
C5 0.0349(7) 0.0325(8) 0.0417(7) 0.0036(6) 0.0099(6) -0.0031(6)
C6 0.0449(8) 0.0348(9) 0.0480(8) 0.0104(7) 0.0101(7) -0.0005(7)
C7 0.0495(9) 0.0343(8) 0.0521(9) 0.0057(7) 0.0154(7) -0.0067(7)
C8 0.0592(10) 0.0347(9) 0.0543(9) -0.0025(7) 0.0125(8) -0.0078(8)
C9 0.0396(8) 0.0389(9) 0.0416(8) -0.0033(6) 0.0121(7) -0.0025(6)
C10 0.0331(7) 0.0394(9) 0.0356(7) 0.0044(6) 0.0066(6) -0.0039(6)
C11 0.0629(11) 0.0679(13) 0.0728(12) 0.0108(10) 0.0325(10) -0.0045(10)
C12 0.0785(13) 0.0405(10) 0.0704(12) 0.0139(9) 0.0144(10) -0.0119(9)
C13 0.0315(7) 0.0325(8) 0.0360(7) 0.0014(6) 0.0034(6) -0.0053(6)
C14 0.0396(8) 0.0484(10) 0.0394(8) 0.0090(7) 0.0033(6) 0.0005(7)
C15 0.0424(9) 0.0519(11) 0.0557(10) 0.0150(8) 0.0008(8) 0.0084(8)
C16 0.0316(8) 0.0465(10) 0.0672(11) -0.0018(8) 0.0076(7) 0.0029(7)
C17 0.0442(9) 0.0479(10) 0.0548(9) -0.0016(8) 0.0179(7) -0.0012(7)
C18 0.0440(8) 0.0386(9) 0.0436(8) 0.0062(7) 0.0116(7) 0.0012(7)
C19 0.0592(12) 0.0711(15) 0.1181(19) -0.0192(13) 0.0394(13) 0.0066(10)
C20 0.0379(7) 0.0295(8) 0.0373(7) -0.0011(6) 0.0107(6) 0.0060(6)
C21 0.0354(7) 0.0330(8) 0.0339(7) -0.0007(6) 0.0097(6) 0.0043(6)
C22 0.0363(7) 0.0356(8) 0.0292(6) -0.0002(6) 0.0057(6) 0.0039(6)
C23 0.0353(7) 0.0339(8) 0.0360(7) 0.0032(6) 0.0100(6) 0.0051(6)
C24 0.0365(7) 0.0303(8) 0.0377(7) 0.0031(6) 0.0082(6) 0.0073(6)
C25 0.0440(8) 0.0316(8) 0.0473(8) -0.0027(6) 0.0099(7) 0.0028(6)
C26 0.0453(8) 0.0293(8) 0.0501(8) 0.0037(6) 0.0203(7) 0.0061(6)
C27 0.0482(9) 0.0362(9) 0.0517(9) 0.0113(7) 0.0146(7) 0.0096(7)
C28 0.0378(8) 0.0408(9) 0.0402(8) 0.0090(6) 0.0098(7) 0.0071(6)
C29 0.0642(11) 0.0330(9) 0.0679(11) -0.0003(8) 0.0249(9) 0.0074(8)
C30 0.0739(13) 0.0568(12) 0.0768(12) 0.0011(10) 0.0465(11) 0.0016(10)
C31 0.0368(7) 0.0382(9) 0.0313(7) 0.0015(6) 0.0086(6) 0.0052(6)
C32 0.0331(7) 0.0334(8) 0.0361(7) -0.0005(6) 0.0061(6) 0.0075(6)
C33 0.0434(8) 0.0407(9) 0.0415(8) -0.0066(7) 0.0118(7) 0.0035(7)
C34 0.0536(9) 0.0514(10) 0.0503(9) 0.0012(8) 0.0253(8) 0.0091(8)
C35 0.0388(8) 0.0464(10) 0.0651(10) 0.0053(8) 0.0199(8) 0.0047(7)
C36 0.0437(9) 0.0569(11) 0.0558(10) -0.0083(8) 0.0091(8) -0.0087(8)
C37 0.0440(9) 0.0531(10) 0.0393(8) -0.0068(7) 0.0088(7) -0.0035(7)
C38 0.0697(14) 0.1021(19) 0.0943(16) 0.0301(14) 0.0443(13) 0.0029(13)
O1 0.0428(6) 0.0370(6) 0.0440(6) 0.0136(5) -0.0025(5) -0.0089(5)
O2 0.0551(7) 0.0513(8) 0.0469(6) 0.0003(5) -0.0029(6) -0.0073(6)
O3 0.0557(8) 0.0734(10) 0.0974(11) 0.0057(8) 0.0224(8) 0.0256(7)
O4 0.0429(6) 0.0337(6) 0.0388(5) -0.0053(4) -0.0009(4) 0.0122(4)
O5 0.0495(7) 0.0516(7) 0.0565(7) 0.0083(6) -0.0072(6) 0.0097(5)
O6 0.0572(8) 0.0713(9) 0.0897(10) 0.0083(8) 0.0352(7) -0.0074(7)
N1 0.0429(7) 0.0429(8) 0.0536(8) 0.0158(6) -0.0065(6) -0.0113(6)
N2 0.0550(8) 0.0451(9) 0.0466(7) 0.0129(6) 0.0060(6) -0.0129(6)
N3 0.0424(7) 0.0408(8) 0.0475(7) -0.0087(6) -0.0026(6) 0.0143(6)
N4 0.0619(9) 0.0448(8) 0.0400(7) -0.0059(6) 0.0113(6) 0.0118(7)

loop_
_atom_type_symbol
_atom_type_description
_atom_type_scat_dispersion_real
_atom_type_scat_dispersion_imag
_atom_type_scat_source
C C 0.0033 0.0016 'International Tables Vol C Tables 4.2.6.8 and 6.1.1.4'
H H 0.0000 0.0000 'International Tables Vol C Tables 4.2.6.8 and 6.1.1.4'
N N 0.0061 0.0033 'International Tables Vol C Tables 4.2.6.8 and 6.1.1.4'
O O 0.0106 0.0060 'International Tables Vol C Tables 4.2.6.8 and 6.1.1.4'

loop_
_geom_angle_atom_site_label_1
_geom_angle_atom_site_label_2
_geom_angle_atom_site_label_3
_geom_angle
_geom_angle_site_symmetry_1
_geom_angle_site_symmetry_3
N1 C1 C2 128.22(14) . .
N1 C1 O1 110.47(12) . .
C2 C1 O1 121.31(13) . .
C1 C2 C10 118.64(13) . .
C1 C2 C3 123.29(13) . .
C10 C2 C3 117.58(12) . .
C4 C3 C2 108.23(11) . .
C4 C3 C13 114.32(12) . .
C2 C3 C13 109.53(12) . .
C4 C3 H3A 108.2 . .
C2 C3 H3A 108.2 . .
C13 C3 H3A 108.2 . .
C5 C4 C9 118.36(13) . .
C5 C4 C3 122.63(13) . .
C9 C4 C3 119.00(12) . .
C4 C5 O1 123.27(13) . .
C4 C5 C6 125.78(14) . .
O1 C5 C6 110.95(12) . .
C5 C6 C7 112.66(12) . .
C5 C6 H6A 109.1 . .
C7 C6 H6A 109.1 . .
C5 C6 H6B 109.1 . .
C7 C6 H6B 109.1 . .
H6A C6 H6B 107.8 . .
C11 C7 C12 109.81(15) . .
C11 C7 C6 111.05(15) . .
C12 C7 C6 108.42(14) . .
C11 C7 C8 109.69(15) . .
C12 C7 C8 110.35(14) . .
C6 C7 C8 107.49(13) . .
C9 C8 C7 114.11(13) . .
C9 C8 H8A 108.7 . .
C7 C8 H8A 108.7 . .
C9 C8 H8B 108.7 . .
C7 C8 H8B 108.7 . .
H8A C8 H8B 107.6 . .
O2 C9 C4 120.52(14) . .
O2 C9 C8 121.24(14) . .
C4 C9 C8 118.19(13) . .
N2 C10 C2 178.20(16) . .
C7 C11 H11A 109.5 . .
C7 C11 H11B 109.5 . .
H11A C11 H11B 109.5 . .
C7 C11 H11C 109.5 . .
H11A C11 H11C 109.5 . .
H11B C11 H11C 109.5 . .
C7 C12 H12A 109.5 . .
C7 C12 H12B 109.5 . .
H12A C12 H12B 109.5 . .
C7 C12 H12C 109.5 . .
H12A C12 H12C 109.5 . .
H12B C12 H12C 109.5 . .
C14 C13 C18 117.45(14) . .
C14 C13 C3 119.53(13) . .
C18 C13 C3 122.70(13) . .
C15 C14 C13 121.23(16) . .
C15 C14 H14A 119.4 . .
C13 C14 H14A 119.4 . .
C16 C15 C14 120.43(15) . .
C16 C15 H15A 119.8 . .
C14 C15 H15A 119.8 . .
O3 C16 C17 124.64(17) . .
O3 C16 C15 116.01(16) . .
C17 C16 C15 119.34(15) . .
C16 C17 C18 119.58(16) . .
C16 C17 H17A 120.2 . .
C18 C17 H17A 120.2 . .
C13 C18 C17 121.90(15) . .
C13 C18 H18A 119.0 . .
C17 C18 H18A 119.0 . .
O3 C19 H19A 109.5 . .
O3 C19 H19B 109.5 . .
H19A C19 H19B 109.5 . .
O3 C19 H19C 109.5 . .
H19A C19 H19C 109.5 . .
H19B C19 H19C 109.5 . .
N3 C20 C21 128.71(14) . .
N3 C20 O4 110.24(12) . .
C21 C20 O4 121.05(12) . .
C20 C21 C31 119.72(13) . .
C20 C21 C22 121.62(13) . .
C31 C21 C22 118.38(12) . .
C23 C22 C21 107.88(11) . .
C23 C22 C32 113.83(12) . .
C21 C22 C32 110.90(12) . .
C23 C22 H22A 108.0 . .
C21 C22 H22A 108.0 . .
C32 C22 H22A 108.0 . .
C24 C23 C28 118.36(14) . .
C24 C23 C22 121.92(13) . .
C28 C23 C22 119.72(12) . .
C23 C24 O4 122.45(13) . .
C23 C24 C25 126.54(13) . .
O4 C24 C25 111.01(12) . .
C24 C25 C26 113.24(13) . .
C24 C25 H25A 108.9 . .
C26 C25 H25A 108.9 . .
C24 C25 H25B 108.9 . .
C26 C25 H25B 108.9 . .
H25A C25 H25B 107.7 . .
C29 C26 C30 109.00(14) . .
C29 C26 C27 110.81(13) . .
C30 C26 C27 109.36(14) . .
C29 C26 C25 108.76(13) . .
C30 C26 C25 110.56(14) . .
C27 C26 C25 108.35(12) . .
C28 C27 C26 113.70(12) . .
C28 C27 H27A 108.8 . .
C26 C27 H27A 108.8 . .
C28 C27 H27B 108.8 . .
C26 C27 H27B 108.8 . .
H27A C27 H27B 107.7 . .
O5 C28 C23 120.09(14) . .
O5 C28 C27 122.36(14) . .
C23 C28 C27 117.50(13) . .
C26 C29 H29A 109.5 . .
C26 C29 H29B 109.5 . .
H29A C29 H29B 109.5 . .
C26 C29 H29C 109.5 . .
H29A C29 H29C 109.5 . .
H29B C29 H29C 109.5 . .
C26 C30 H30A 109.5 . .
C26 C30 H30B 109.5 . .
H30A C30 H30B 109.5 . .
C26 C30 H30C 109.5 . .
H30A C30 H30C 109.5 . .
H30B C30 H30C 109.5 . .
N4 C31 C21 178.00(16) . .
C37 C32 C33 117.34(15) . .
C37 C32 C22 120.15(13) . .
C33 C32 C22 122.34(13) . .
C32 C33 C34 122.01(15) . .
C32 C33 H33A 119.0 . .
C34 C33 H33A 119.0 . .
C35 C34 C33 119.47(15) . .
C35 C34 H34A 120.3 . .
C33 C34 H34A 120.3 . .
O6 C35 C34 125.11(17) . .
O6 C35 C36 115.58(16) . .
C34 C35 C36 119.31(16) . .
C37 C36 C35 120.20(16) . .
C37 C36 H36A 119.9 . .
C35 C36 H36A 119.9 . .
C36 C37 C32 121.63(15) . .
C36 C37 H37A 119.2 . .
C32 C37 H37A 119.2 . .
O6 C38 H38A 109.5 . .
O6 C38 H38B 109.5 . .
H38A C38 H38B 109.5 . .
O6 C38 H38C 109.5 . .
H38A C38 H38C 109.5 . .
H38B C38 H38C 109.5 . .
C1 O1 C5 118.60(11) . .
C16 O3 C19 117.68(16) . .
C20 O4 C24 118.46(11) . .
C35 O6 C38 117.94(17) . .
C1 N1 H1A 120.0 . .
C1 N1 H1B 120.0 . .
H1A N1 H1B 120.0 . .
C20 N3 H3B 120.0 . .
C20 N3 H3C 120.0 . .
H3B N3 H3C 120.0 . .

loop_
_geom_bond_atom_site_label_1
_geom_bond_atom_site_label_2
_geom_bond_distance
_geom_bond_site_symmetry_2
C1 N1 1.3338(19) .
C1 C2 1.350(2) .
C1 O1 1.3712(17) .
C2 C10 1.411(2) .
C2 C3 1.5201(19) .
C3 C4 1.501(2) .
C3 C13 1.521(2) .
C3 H3A 0.9800 .
C4 C5 1.336(2) .
C4 C9 1.465(2) .
C5 O1 1.3775(17) .
C5 C6 1.485(2) .
C6 C7 1.531(2) .
C6 H6A 0.9700 .
C6 H6B 0.9700 .
C7 C11 1.526(3) .
C7 C12 1.528(2) .
C7 C8 1.534(2) .
C8 C9 1.501(2) .
C8 H8A 0.9700 .
C8 H8B 0.9700 .
C9 O2 1.2229(18) .
C10 N2 1.1432(19) .
C11 H11A 0.9600 .
C11 H11B 0.9600 .
C11 H11C 0.9600 .
C12 H12A 0.9600 .
C12 H12B 0.9600 .
C12 H12C 0.9600 .
C13 C14 1.383(2) .
C13 C18 1.385(2) .
C14 C15 1.382(2) .
C14 H14A 0.9300 .
C15 C16 1.379(3) .
C15 H15A 0.9300 .
C16 O3 1.374(2) .
C16 C17 1.378(2) .
C17 C18 1.385(2) .
C17 H17A 0.9300 .
C18 H18A 0.9300 .
C19 O3 1.421(3) .
C19 H19A 0.9600 .
C19 H19B 0.9600 .
C19 H19C 0.9600 .
C20 N3 1.3332(19) .
C20 C21 1.354(2) .
C20 O4 1.3717(17) .
C21 C31 1.412(2) .
C21 C22 1.5222(19) .
C22 C23 1.499(2) .
C22 C32 1.526(2) .
C22 H22A 0.9800 .
C23 C24 1.334(2) .
C23 C28 1.464(2) .
C24 O4 1.3776(17) .
C24 C25 1.484(2) .
C25 C26 1.532(2) .
C25 H25A 0.9700 .
C25 H25B 0.9700 .
C26 C29 1.520(2) .
C26 C30 1.525(2) .
C26 C27 1.530(2) .
C27 C28 1.502(2) .
C27 H27A 0.9700 .
C27 H27B 0.9700 .
C28 O5 1.2233(19) .
C29 H29A 0.9600 .
C29 H29B 0.9600 .
C29 H29C 0.9600 .
C30 H30A 0.9600 .
C30 H30B 0.9600 .
C30 H30C 0.9600 .
C31 N4 1.1489(19) .
C32 C37 1.382(2) .
C32 C33 1.383(2) .
C33 C34 1.388(2) .
C33 H33A 0.9300 .
C34 C35 1.379(2) .
C34 H34A 0.9300 .
C35 O6 1.370(2) .
C35 C36 1.385(3) .
C36 C37 1.379(2) .
C36 H36A 0.9300 .
C37 H37A 0.9300 .
C38 O6 1.414(3) .
C38 H38A 0.9600 .
C38 H38B 0.9600 .
C38 H38C 0.9600 .
N1 H1A 0.8600 .
N1 H1B 0.8600 .
N3 H3B 0.8600 .
N3 H3C 0.8600 .
